data_7120478
loop_
_publ_author_name
'Hatanaka, Yasuo'
'Nantaku, Shuuto'
'Nishimura, Yuhki'
'Otsuka, Tomoyuki'
'Sekikawa, Tohru'

_publ_section_title
;
 Catalytic Enantioselective Aza-Diels-Alder Reactions of Unactivated
 Acyclic 1,3-Dienes with Aryl-, Alkenyl-, and Alkyl-Substituted Imines
;
_journal_name_full 'Chem. Commun.'
_journal_paper_doi 10.1039/C7CC03010J
_journal_year 2017
_chemical_absolute_configuration ad
_chemical_formula_moiety 'C19 H20 Cl N O2 S'
_chemical_formula_sum 'C19 H20 Cl N O2 S'
_chemical_formula_weight 361.87
_space_group_crystal_system orthorhombic
_space_group_IT_number 19
_space_group_name_Hall 'P 2ac 2ab'
_space_group_name_H-M_alt 'P 21 21 21'
_symmetry_space_group_name_Hall 'P 2ac 2ab'
_symmetry_space_group_name_H-M 'P 21 21 21'
_audit_block_doi 10.5517/ccdc.csd.cc1mm7t9
_audit_creation_date 2016-10-4
_audit_creation_method 'generated by ACTA instruction via SHELXL-2014/7'
_audit_update_record
;
2016-10-04 deposited with the CCDC.
2017-07-19 downloaded from the CCDC.
;
_cell_angle_alpha 90
_cell_angle_beta 90
_cell_angle_gamma 90
_cell_formula_units_Z 4
_cell_length_a 10.4650(11)
_cell_length_b 10.6780(10)
_cell_length_c 16.0955(17)
_cell_measurement_reflns_used 8193
_cell_measurement_temperature 200(2)
_cell_measurement_theta_max 27.4662
_cell_measurement_theta_min 3.1698
_cell_volume 1798.6(3)
_computing_cell_refinement 'CrystalClear (Rigaku Inc., 2008)'
_computing_data_collection 'CrystalClear (Rigaku Inc., 2008)'
_computing_data_reduction 'CrystalClear (Rigaku Inc., 2008)'
_computing_molecular_graphics 'Ortep for Windows (Farrugia, 2012)'
_computing_publication_material 'WinGX publication routines (Farrugia, 2012)'
_computing_structure_refinement 'SHELXL-2014 (Sheldrick, 2014)'
_computing_structure_solution SIR97
_diffrn_ambient_temperature 200(2)
_diffrn_detector_area_resol_mean 7.32
_diffrn_measured_fraction_theta_full 0.975
_diffrn_measured_fraction_theta_max 0.980
_diffrn_measurement_details
;
scan:
    Number of images: 360
               Slice: -80.0000 - 100.0000
         Image width: 0.5000
            Exp time: 4.0000
       Rotation axis: Phi
               Omega: 0.0000
                 Chi: 0.0000
                 Phi: 0.0000
                 XTD: 35.1706
              2theta: 9.7913
scan:
    Number of images: 100
               Slice: -30.0000 - 20.0000
         Image width: 0.5000
            Exp time: 4.0000
       Rotation axis: Omega
               Omega: 0.0000
                 Chi: 90.0000
                 Phi: 0.0000
                 XTD: 35.1706
              2theta: 9.7913
scan:
    Number of images: 100
               Slice: -30.0000 - 20.0000
         Image width: 0.5000
            Exp time: 4.0000
       Rotation axis: Omega
               Omega: 0.0000
                 Chi: 90.0000
                 Phi: 90.0000
                 XTD: 35.1706
              2theta: 9.7913
scan:
    Number of images: 100
               Slice: -30.0000 - 20.0000
         Image width: 0.5000
            Exp time: 4.0000
       Rotation axis: Omega
               Omega: 0.0000
                 Chi: 90.0000
                 Phi: 180.0000
                 XTD: 35.1706
              2theta: 9.7913

;
_diffrn_measurement_device 'Mercury CCD (2x2 bin mode)'
_diffrn_measurement_device_details 'AFC7: Eulerian 3-circle'
_diffrn_measurement_device_type 'Rigaku/MSC Mercury CCD'
_diffrn_measurement_method '\w and \f'
_diffrn_radiation_detector CCD
_diffrn_radiation_monochromator 'Graphite Monochromator'
_diffrn_radiation_source 'Rotating Anode'
_diffrn_radiation_type MoK\a
_diffrn_radiation_wavelength 0.71070
_diffrn_reflns_av_R_equivalents 0.0369
_diffrn_reflns_av_unetI/netI 0.0324
_diffrn_reflns_Laue_measured_fraction_full 0.975
_diffrn_reflns_Laue_measured_fraction_max 0.980
_diffrn_reflns_limit_h_max 13
_diffrn_reflns_limit_h_min -13
_diffrn_reflns_limit_k_max 11
_diffrn_reflns_limit_k_min -13
_diffrn_reflns_limit_l_max 18
_diffrn_reflns_limit_l_min -20
_diffrn_reflns_number 17245
_diffrn_reflns_point_group_measured_fraction_full 0.980
_diffrn_reflns_point_group_measured_fraction_max 0.984
_diffrn_reflns_reduction_process 'Lp corrections applied'
_diffrn_reflns_theta_full 25.242
_diffrn_reflns_theta_max 27.475
_diffrn_reflns_theta_min 3.170
_diffrn_source_current 250.0000
_diffrn_source_power 15.0000
_diffrn_source_voltage 60.0000
_exptl_absorpt_coefficient_mu 0.339
_exptl_absorpt_correction_T_max 1.0000
_exptl_absorpt_correction_T_min 0.8194
_exptl_absorpt_correction_type multi-scan
_exptl_absorpt_process_details 'REQAB (Rigaku, 1998)'
_exptl_crystal_colour Colorless
_exptl_crystal_density_diffrn 1.336
_exptl_crystal_density_method 'not measured'
_exptl_crystal_description Block
_exptl_crystal_F_000 760
_exptl_crystal_preparation 'mounted on the CryoLoop with Palaton oil and placed in N2 stream at 200(2) K'
_exptl_crystal_size_max 0.400
_exptl_crystal_size_mid 0.400
_exptl_crystal_size_min 0.300
_refine_diff_density_max 0.267
_refine_diff_density_min -0.231
_refine_diff_density_rms 0.037
_refine_ls_abs_structure_details
;
 Flack x determined using 1566 quotients [(I+)-(I-)]/[(I+)+(I-)]
 (Parsons, Flack and Wagner, Acta Cryst. B69 (2013) 249-259).
;
_refine_ls_abs_structure_Flack -0.022(16)
_refine_ls_extinction_method none
_refine_ls_goodness_of_fit_ref 1.082
_refine_ls_hydrogen_treatment refall
_refine_ls_matrix_type full
_refine_ls_number_parameters 297
_refine_ls_number_reflns 4049
_refine_ls_number_restraints 0
_refine_ls_restrained_S_all 1.082
_refine_ls_R_factor_all 0.0368
_refine_ls_R_factor_gt 0.0348
_refine_ls_shift/su_max 0.000
_refine_ls_shift/su_mean 0.000
_refine_ls_structure_factor_coef Fsqd
_refine_ls_weighting_details 'w=1/[\s^2^(Fo^2^)+(0.0580P)^2^+0.0138P] where P=(Fo^2^+2Fc^2^)/3'
_refine_ls_weighting_scheme calc
_refine_ls_wR_factor_gt 0.0885
_refine_ls_wR_factor_ref 0.0906
_reflns_Friedel_coverage 0.762
_reflns_Friedel_fraction_full 0.986
_reflns_Friedel_fraction_max 0.988
_reflns_number_gt 3866
_reflns_number_total 4049
_reflns_threshold_expression 'I > 2\s(I)'
_cod_data_source_file c7cc03010j2.cif
_cod_data_source_block Compound_3ai
_cod_depositor_comments
;
The following automatic conversions were performed:

'_exptl_absorpt_correction_type' value 'Multi-scan' changed to
'multi-scan' according to
/home/data/users/saulius/crontab/automatic-downloads/rss-feeds/RSC/lib/dictionaries/cif_core.dic
dictionary named 'cif_core.dic' version 2.4.2 from 2011-04-26.

Automatic conversion script
Id: cif_fix_values 4973 2017-02-22 13:04:09Z antanas 
;
_cod_database_code 7120478
_shelx_shelxl_version_number 2014/7
_shelx_space_group_comment
;
The symmetry employed for this shelxl refinement is uniquely defined
by the following loop, which should always be used as a source of
symmetry information in preference to the above space-group names.
They are only intended as comments.
;
_shelx_estimated_absorpt_t_min 0.876
_shelx_estimated_absorpt_t_max 0.905

loop_
_space_group_symop_operation_xyz
'x, y, z'
'-x+1/2, -y, z+1/2'
'x+1/2, -y+1/2, -z'
'-x, y+1/2, -z+1/2'

loop_
_atom_site_label
_atom_site_type_symbol
_atom_site_fract_x
_atom_site_fract_y
_atom_site_fract_z
_atom_site_U_iso_or_equiv
_atom_site_adp_type
_atom_site_occupancy
_atom_site_site_symmetry_order
_atom_site_calc_flag
S1 S 0.97698(5) 0.73386(5) 0.54671(3) 0.03338(16) Uani 1 1 d
O1 O 0.91454(18) 0.67119(16) 0.47934(11) 0.0458(4) Uani 1 1 d
O2 O 1.10702(16) 0.70494(17) 0.56646(12) 0.0457(4) Uani 1 1 d
N1 N 0.89345(16) 0.70657(15) 0.62985(11) 0.0294(4) Uani 1 1 d
C1 C 0.7519(2) 0.69969(18) 0.62498(13) 0.0285(4) Uani 1 1 d
H1A H 0.734(2) 0.685(2) 0.5701(17) 0.030(6) Uiso 1 1 d
C2 C 0.6921(2) 0.8254(2) 0.64870(14) 0.0323(4) Uani 1 1 d
H2A H 0.600(3) 0.812(2) 0.6599(16) 0.034(6) Uiso 1 1 d
H2B H 0.688(3) 0.875(3) 0.5992(19) 0.045(7) Uiso 1 1 d
C3 C 0.7606(2) 0.89799(17) 0.71507(14) 0.0323(4) Uani 1 1 d
C4 C 0.8744(2) 0.86380(18) 0.74390(13) 0.0317(4) Uani 1 1 d
C5 C 0.94282(19) 0.7498(2) 0.70994(13) 0.0316(4) Uani 1 1 d
H5A H 1.040(3) 0.774(2) 0.7031(17) 0.045(7) Uiso 1 1 d
H5B H 0.938(3) 0.675(2) 0.7499(18) 0.038(7) Uiso 1 1 d
C6 C 0.6895(3) 1.0141(3) 0.7423(2) 0.0534(7) Uani 1 1 d
H6A H 0.607(3) 0.987(3) 0.775(2) 0.062(9) Uiso 1 1 d
H6B H 0.748(4) 1.069(3) 0.778(2) 0.069(10) Uiso 1 1 d
H6C H 0.661(5) 1.061(4) 0.691(3) 0.112(16) Uiso 1 1 d
C7 C 0.9483(3) 0.9277(3) 0.81090(18) 0.0503(6) Uani 1 1 d
H7A H 0.971(3) 0.867(3) 0.855(2) 0.061(9) Uiso 1 1 d
H7B H 0.900(4) 0.997(4) 0.839(3) 0.094(13) Uiso 1 1 d
H7C H 1.034(4) 0.960(3) 0.789(2) 0.071(10) Uiso 1 1 d
C8 C 0.71217(19) 0.58758(19) 0.67690(14) 0.0296(4) Uani 1 1 d
C9 C 0.6741(2) 0.5952(2) 0.75945(15) 0.0363(5) Uani 1 1 d
H9A H 0.668(3) 0.678(3) 0.7866(18) 0.046(8) Uiso 1 1 d
C10 C 0.6486(2) 0.4874(2) 0.80542(17) 0.0430(5) Uani 1 1 d
H10A H 0.624(3) 0.488(3) 0.863(2) 0.053(8) Uiso 1 1 d
C11 C 0.6592(3) 0.3706(2) 0.76852(18) 0.0464(6) Uani 1 1 d
H11A H 0.635(3) 0.295(3) 0.8031(19) 0.053(8) Uiso 1 1 d
C12 C 0.6940(3) 0.3625(2) 0.6861(2) 0.0500(6) Uani 1 1 d
H12A H 0.706(3) 0.291(3) 0.659(2) 0.065(10) Uiso 1 1 d
C13 C 0.7212(2) 0.4696(2) 0.64069(17) 0.0412(5) Uani 1 1 d
H13A H 0.751(3) 0.462(3) 0.581(2) 0.051(8) Uiso 1 1 d
C14 C 0.9725(2) 0.8970(2) 0.52617(13) 0.0334(4) Uani 1 1 d
C15 C 0.8779(3) 0.9449(2) 0.47505(17) 0.0441(6) Uani 1 1 d
H15A H 0.814(3) 0.891(3) 0.450(2) 0.072(10) Uiso 1 1 d
C16 C 0.8735(3) 1.0726(3) 0.46024(18) 0.0497(6) Uani 1 1 d
H16A H 0.813(3) 1.114(3) 0.424(2) 0.065(9) Uiso 1 1 d
C17 C 0.9629(3) 1.1491(2) 0.49641(16) 0.0468(6) Uani 1 1 d
C18 C 1.0570(3) 1.1025(2) 0.54874(17) 0.0458(6) Uani 1 1 d
H18A H 1.125(3) 1.155(3) 0.5777(17) 0.041(7) Uiso 1 1 d
C19 C 1.0617(2) 0.9744(2) 0.56351(16) 0.0413(5) Uani 1 1 d
H19A H 1.129(3) 0.938(3) 0.595(2) 0.057(9) Uiso 1 1 d
Cl1 Cl 0.95974(11) 1.30924(6) 0.47503(5) 0.0713(3) Uani 1 1 d

loop_
_atom_site_aniso_label
_atom_site_aniso_U_11
_atom_site_aniso_U_22
_atom_site_aniso_U_33
_atom_site_aniso_U_23
_atom_site_aniso_U_13
_atom_site_aniso_U_12
S1 0.0323(3) 0.0365(3) 0.0313(3) -0.00047(19) 0.0070(2) 0.00133(19)
O1 0.0560(11) 0.0485(9) 0.0329(8) -0.0098(7) 0.0091(8) -0.0052(8)
O2 0.0312(8) 0.0505(10) 0.0555(10) 0.0058(8) 0.0128(8) 0.0071(7)
N1 0.0247(8) 0.0360(9) 0.0275(8) 0.0005(7) 0.0001(7) -0.0009(6)
C1 0.0250(9) 0.0345(10) 0.0260(10) -0.0023(7) -0.0020(8) -0.0004(7)
C2 0.0296(11) 0.0336(10) 0.0336(11) 0.0035(8) -0.0016(9) 0.0026(8)
C3 0.0388(12) 0.0246(9) 0.0335(11) 0.0013(7) 0.0027(9) -0.0006(8)
C4 0.0356(11) 0.0290(9) 0.0305(10) 0.0009(8) 0.0001(9) -0.0076(8)
C5 0.0271(10) 0.0389(10) 0.0288(10) 0.0020(8) -0.0048(8) -0.0017(8)
C6 0.0650(18) 0.0333(12) 0.0620(18) -0.0084(12) -0.0034(16) 0.0098(12)
C7 0.0602(18) 0.0440(13) 0.0469(15) -0.0077(11) -0.0144(13) -0.0115(12)
C8 0.0243(10) 0.0314(10) 0.0332(11) 0.0000(8) -0.0030(8) -0.0021(7)
C9 0.0371(12) 0.0346(11) 0.0370(12) -0.0021(9) 0.0025(9) -0.0041(8)
C10 0.0412(13) 0.0444(13) 0.0433(14) 0.0069(10) 0.0086(11) -0.0055(10)
C11 0.0399(13) 0.0376(12) 0.0617(17) 0.0110(11) 0.0039(12) -0.0036(9)
C12 0.0551(16) 0.0303(12) 0.0647(17) -0.0024(11) 0.0022(14) -0.0018(10)
C13 0.0468(14) 0.0347(11) 0.0420(14) -0.0054(9) -0.0005(11) 0.0004(9)
C14 0.0324(10) 0.0390(10) 0.0289(10) 0.0043(7) 0.0028(9) -0.0012(8)
C15 0.0408(13) 0.0492(13) 0.0423(14) 0.0075(10) -0.0067(11) -0.0032(10)
C16 0.0507(14) 0.0534(14) 0.0449(14) 0.0133(12) -0.0107(12) 0.0054(11)
C17 0.0645(17) 0.0389(12) 0.0370(12) 0.0062(9) 0.0012(12) 0.0031(11)
C18 0.0544(14) 0.0425(12) 0.0405(13) 0.0015(10) -0.0079(11) -0.0077(10)
C19 0.0373(12) 0.0470(12) 0.0396(13) 0.0062(9) -0.0046(10) -0.0036(10)
Cl1 0.1175(7) 0.0395(3) 0.0569(4) 0.0071(3) -0.0107(5) 0.0063(4)

loop_
_atom_type_symbol
_atom_type_description
_atom_type_scat_dispersion_real
_atom_type_scat_dispersion_imag
_atom_type_scat_source
C C 0.0033 0.0016 'International Tables Vol C Tables 4.2.6.8 and 6.1.1.4'
H H 0.0000 0.0000 'International Tables Vol C Tables 4.2.6.8 and 6.1.1.4'
N N 0.0061 0.0033 'International Tables Vol C Tables 4.2.6.8 and 6.1.1.4'
O O 0.0106 0.0060 'International Tables Vol C Tables 4.2.6.8 and 6.1.1.4'
S S 0.1246 0.1234 'International Tables Vol C Tables 4.2.6.8 and 6.1.1.4'
Cl Cl 0.1484 0.1585 'International Tables Vol C Tables 4.2.6.8 and 6.1.1.4'

loop_
_geom_angle_atom_site_label_1
_geom_angle_atom_site_label_2
_geom_angle_atom_site_label_3
_geom_angle
O2 S1 O1 120.08(11)
O2 S1 N1 106.85(10)
O1 S1 N1 107.12(10)
O2 S1 C14 106.16(11)
O1 S1 C14 107.81(11)
N1 S1 C14 108.39(10)
C5 N1 C1 114.47(16)
C5 N1 S1 118.63(13)
C1 N1 S1 120.14(14)
N1 C1 C8 106.44(17)
N1 C1 C2 110.58(17)
C8 C1 C2 116.27(18)
N1 C1 H1A 105.5(16)
C8 C1 H1A 109.7(15)
C2 C1 H1A 107.9(15)
C3 C2 C1 115.80(18)
C3 C2 H2A 114.1(15)
C1 C2 H2A 108.6(14)
C3 C2 H2B 109.3(17)
C1 C2 H2B 107.3(18)
H2A C2 H2B 101(2)
C4 C3 C2 122.28(18)
C4 C3 C6 124.4(2)
C2 C3 C6 113.3(2)
C3 C4 C7 126.2(2)
C3 C4 C5 121.21(19)
C7 C4 C5 112.6(2)
N1 C5 C4 113.86(17)
N1 C5 H5A 108.9(15)
C4 C5 H5A 107.4(15)
N1 C5 H5B 106.8(15)
C4 C5 H5B 112.1(15)
H5A C5 H5B 108(2)
C3 C6 H6A 108.8(18)
C3 C6 H6B 110(2)
H6A C6 H6B 112(3)
C3 C6 H6C 108(3)
H6A C6 H6C 108(3)
H6B C6 H6C 110(3)
C4 C7 H7A 110.5(19)
C4 C7 H7B 113(3)
H7A C7 H7B 106(3)
C4 C7 H7C 111(2)
H7A C7 H7C 105(3)
H7B C7 H7C 110(3)
C9 C8 C13 118.2(2)
C9 C8 C1 123.97(19)
C13 C8 C1 117.7(2)
C8 C9 C10 120.9(2)
C8 C9 H9A 119.5(17)
C10 C9 H9A 119.5(17)
C11 C10 C9 120.0(2)
C11 C10 H10A 115.9(19)
C9 C10 H10A 124.0(19)
C12 C11 C10 119.3(2)
C12 C11 H11A 123.1(17)
C10 C11 H11A 117.5(17)
C11 C12 C13 120.7(2)
C11 C12 H12A 124(2)
C13 C12 H12A 115(2)
C12 C13 C8 120.8(2)
C12 C13 H13A 119.7(16)
C8 C13 H13A 119.5(16)
C19 C14 C15 121.2(2)
C19 C14 S1 119.23(17)
C15 C14 S1 119.50(18)
C16 C15 C14 119.3(2)
C16 C15 H15A 120(2)
C14 C15 H15A 121(2)
C17 C16 C15 119.4(2)
C17 C16 H16A 115(2)
C15 C16 H16A 125(2)
C16 C17 C18 121.8(2)
C16 C17 Cl1 119.1(2)
C18 C17 Cl1 119.0(2)
C17 C18 C19 118.9(2)
C17 C18 H18A 125.2(15)
C19 C18 H18A 115.9(15)
C14 C19 C18 119.3(2)
C14 C19 H19A 119.1(19)
C18 C19 H19A 121.3(19)

loop_
_geom_bond_atom_site_label_1
_geom_bond_atom_site_label_2
_geom_bond_distance
S1 O2 1.4313(18)
S1 O1 1.4320(18)
S1 N1 1.6247(18)
S1 C14 1.773(2)
N1 C5 1.463(3)
N1 C1 1.485(3)
C1 C8 1.518(3)
C1 C2 1.529(3)
C1 H1A 0.92(3)
C2 C3 1.502(3)
C2 H2A 0.99(3)
C2 H2B 0.96(3)
C3 C4 1.330(3)
C3 C6 1.511(3)
C4 C7 1.492(3)
C4 C5 1.515(3)
C5 H5A 1.05(3)
C5 H5B 1.03(3)
C6 H6A 1.05(4)
C6 H6B 1.02(4)
C6 H6C 1.01(5)
C7 H7A 1.00(3)
C7 H7B 1.00(5)
C7 H7C 1.02(4)
C8 C9 1.390(3)
C8 C13 1.391(3)
C9 C10 1.394(3)
C9 H9A 0.99(3)
C10 C11 1.386(4)
C10 H10A 0.96(3)
C11 C12 1.378(4)
C11 H11A 1.01(3)
C12 C13 1.387(4)
C12 H12A 0.89(3)
C13 H13A 1.01(3)
C14 C19 1.384(3)
C14 C15 1.386(3)
C15 C16 1.385(4)
C15 H15A 0.97(4)
C16 C17 1.371(4)
C16 H16A 0.97(4)
C17 C18 1.388(4)
C17 Cl1 1.745(2)
C18 C19 1.388(4)
C18 H18A 1.02(3)
C19 H19A 0.95(4)

loop_
_geom_hbond_atom_site_label_D
_geom_hbond_atom_site_label_H
_geom_hbond_atom_site_label_A
_geom_hbond_distance_DH
_geom_hbond_distance_HA
_geom_hbond_distance_DA
_geom_hbond_angle_DHA
_geom_hbond_site_symmetry_A
C1 H1A O1 0.92(3) 2.40(3) 2.913(3) 115.7(19) .
C15 H15A O2 0.97(4) 2.41(4) 3.323(3) 157(3) 3_466

loop_
_geom_torsion_atom_site_label_1
_geom_torsion_atom_site_label_2
_geom_torsion_atom_site_label_3
_geom_torsion_atom_site_label_4
_geom_torsion
O2 S1 N1 C5 44.20(18)
O1 S1 N1 C5 174.08(16)
C14 S1 N1 C5 -69.83(17)
O2 S1 N1 C1 -166.21(15)
O1 S1 N1 C1 -36.32(18)
C14 S1 N1 C1 79.77(17)
C5 N1 C1 C8 -72.9(2)
S1 N1 C1 C8 136.34(15)
C5 N1 C1 C2 54.3(2)
S1 N1 C1 C2 -96.52(19)
N1 C1 C2 C3 -34.8(3)
C8 C1 C2 C3 86.7(2)
C1 C2 C3 C4 8.4(3)
C1 C2 C3 C6 -173.8(2)
C2 C3 C4 C7 -178.4(2)
C6 C3 C4 C7 4.0(4)
C2 C3 C4 C5 1.0(3)
C6 C3 C4 C5 -176.6(2)
C1 N1 C5 C4 -45.8(2)
S1 N1 C5 C4 105.42(18)
C3 C4 C5 N1 17.3(3)
C7 C4 C5 N1 -163.22(19)
N1 C1 C8 C9 95.4(2)
C2 C1 C8 C9 -28.3(3)
N1 C1 C8 C13 -81.0(2)
C2 C1 C8 C13 155.3(2)
C13 C8 C9 C10 1.6(3)
C1 C8 C9 C10 -174.8(2)
C8 C9 C10 C11 -1.0(4)
C9 C10 C11 C12 -0.6(4)
C10 C11 C12 C13 1.5(4)
C11 C12 C13 C8 -0.9(4)
C9 C8 C13 C12 -0.6(4)
C1 C8 C13 C12 176.0(2)
O2 S1 C14 C19 -27.4(2)
O1 S1 C14 C19 -157.25(19)
N1 S1 C14 C19 87.1(2)
O2 S1 C14 C15 154.45(19)
O1 S1 C14 C15 24.6(2)
N1 S1 C14 C15 -91.1(2)
C19 C14 C15 C16 0.8(4)
S1 C14 C15 C16 179.0(2)
C14 C15 C16 C17 0.0(4)
C15 C16 C17 C18 -1.0(4)
C15 C16 C17 Cl1 178.1(2)
C16 C17 C18 C19 1.2(4)
Cl1 C17 C18 C19 -178.0(2)
C15 C14 C19 C18 -0.7(4)
S1 C14 C19 C18 -178.8(2)
C17 C18 C19 C14 -0.3(4)
